data_7717983
loop_
_publ_author_name
'Chaplygina, Darya'
'Patrusheva, Olga V.'
'Chen, Congcong'
'Shtareva, Anna V.'
'Stoumpos, Constantinos C.'
'Kevorkyants, Ruslan'
'Emeline, Alexei'
'Shtarev, Dmitry'

_publ_section_title
;
 The effect of ring substituent position on the structural and
 optoelectronic properties of novel quasi low-dimensional hybrid 2-, 3-,
 and 4-(bromomethyl)pyridinium lead bromides
;
_journal_name_full 'Dalton Transactions'
_journal_paper_doi 10.1039/D4DT02158D
_journal_year 2025
_chemical_formula_sum 'C6 H7 Br4 N Pb'
_chemical_formula_weight 619.96
_chemical_name_common (3-BrCH2pyH)PbBr3
_space_group_crystal_system monoclinic
_space_group_IT_number 14
_space_group_name_Hall '-P 2ybc'
_space_group_name_H-M_alt 'P 1 21/c 1'
_atom_sites_solution_hydrogens geom
_audit_creation_method SHELXL-2018/3
_audit_update_record
;
2024-11-30 deposited with the CCDC.	2025-02-06 downloaded from the CCDC.
;
_cell_angle_alpha 90
_cell_angle_beta 93.675(2)
_cell_angle_gamma 90
_cell_formula_units_Z 4
_cell_length_a 4.3364(3)
_cell_length_b 19.7860(15)
_cell_length_c 14.1395(11)
_cell_measurement_reflns_used 7560
_cell_measurement_temperature 173(2)
_cell_measurement_theta_max 30.502
_cell_measurement_theta_min 2.514
_cell_volume 1210.67(16)
_computing_cell_refinement APEX3
_computing_data_collection APEX5
_computing_data_reduction APEX3
_computing_structure_refinement 'SHELXL-2018/3 (Sheldrick, 2018)'
_computing_structure_solution 'SHELXT 2014/5 (Sheldrick, 2014)'
_diffrn_ambient_temperature 173(2)
_diffrn_detector 'Bruker APEX2 area detector'
_diffrn_detector_area_resol_mean 7.9
_diffrn_detector_type 'CCD area detector'
_diffrn_measured_fraction_theta_full 0.995
_diffrn_measured_fraction_theta_max 0.995
_diffrn_measurement_device 'three-circle diffractometer'
_diffrn_measurement_device_type 'Bruker APEX-II CCD'
_diffrn_measurement_method '\f and \w scans'
_diffrn_radiation_monochromator 'mirror optics'
_diffrn_radiation_probe x-ray
_diffrn_radiation_type MoK\a
_diffrn_radiation_wavelength 0.71073
_diffrn_reflns_av_R_equivalents 0.0453
_diffrn_reflns_av_unetI/netI 0.0350
_diffrn_reflns_Laue_measured_fraction_full 0.995
_diffrn_reflns_Laue_measured_fraction_max 0.995
_diffrn_reflns_limit_h_max 5
_diffrn_reflns_limit_h_min -4
_diffrn_reflns_limit_k_max 24
_diffrn_reflns_limit_k_min -24
_diffrn_reflns_limit_l_max 17
_diffrn_reflns_limit_l_min -17
_diffrn_reflns_number 11966
_diffrn_reflns_point_group_measured_fraction_full 0.995
_diffrn_reflns_point_group_measured_fraction_max 0.995
_diffrn_reflns_theta_full 25.242
_diffrn_reflns_theta_max 26.000
_diffrn_reflns_theta_min 1.773
_diffrn_source 'microfocus sealed X-ray tube'
_diffrn_source_current 1.0
_diffrn_source_power 0.05
_diffrn_source_type 'Incoatec I\ms'
_diffrn_source_voltage 50.0
_exptl_absorpt_coefficient_mu 27.090
_exptl_absorpt_correction_T_max 0.3220
_exptl_absorpt_correction_T_min 0.2070
_exptl_absorpt_correction_type multi-scan
_exptl_absorpt_process_details SADABS
_exptl_crystal_colour colorless
_exptl_crystal_density_diffrn 3.401
_exptl_crystal_description 'elongated needle'
_exptl_crystal_F_000 1088
_exptl_crystal_size_max 0.085
_exptl_crystal_size_mid 0.065
_exptl_crystal_size_min 0.054
_refine_diff_density_max 3.440
_refine_diff_density_min -2.224
_refine_diff_density_rms 0.539
_refine_ls_extinction_method none
_refine_ls_goodness_of_fit_ref 1.173
_refine_ls_hydrogen_treatment constr
_refine_ls_matrix_type full
_refine_ls_number_parameters 109
_refine_ls_number_reflns 2379
_refine_ls_number_restraints 0
_refine_ls_restrained_S_all 1.173
_refine_ls_R_factor_all 0.0540
_refine_ls_R_factor_gt 0.0467
_refine_ls_shift/su_max 0.000
_refine_ls_shift/su_mean 0.000
_refine_ls_structure_factor_coef Fsqd
_refine_ls_weighting_details 'w=1/[\s^2^(Fo^2^)+(0.0791P)^2^+29.5929P] where P=(Fo^2^+2Fc^2^)/3'
_refine_ls_weighting_scheme calc
_refine_ls_wR_factor_gt 0.1376
_refine_ls_wR_factor_ref 0.1505
_reflns_Friedel_coverage 0.000
_reflns_number_gt 2120
_reflns_number_total 2379
_reflns_threshold_expression 'I > 2\s(I)'
_cod_data_source_file d4dt02158d2.cif
_cod_data_source_block 3-bromomethylpyridinePbBr3
_cod_depositor_comments
;
The following automatic conversions were performed:

data item '_exptl_absorpt_correction_type' value 'Multi-Scan' was
changed to 'multi-scan' in accordance with the
/home/data/users/saulius/crontab/automatic-downloads/rss-feeds/RSC/lib/dictionaries/cif_core.dic
dictionary named 'cif_core.dic' version 2.4.2 last updated on
2011-04-26.

Automatic conversion script
Id: cif_fix_values 8170 2020-07-09 18:12:32Z antanas 
;
_cod_original_sg_symbol_H-M 'P 21/c'
_cod_database_code 7717983
_shelx_shelxl_version_number 2018/3
_shelx_space_group_comment
;
The symmetry employed for this shelxl refinement is uniquely defined
by the following loop, which should always be used as a source of
symmetry information in preference to the above space-group names.
They are only intended as comments.
;
_shelx_estimated_absorpt_t_min 0.207
_shelx_estimated_absorpt_t_max 0.322

loop_
_space_group_symop_operation_xyz
'x, y, z'
'-x, y+1/2, -z+1/2'
'-x, -y, -z'
'x, -y-1/2, z-1/2'

loop_
_atom_site_label
_atom_site_type_symbol
_atom_site_fract_x
_atom_site_fract_y
_atom_site_fract_z
_atom_site_U_iso_or_equiv
_atom_site_adp_type
_atom_site_occupancy
_atom_site_site_symmetry_order
_atom_site_calc_flag
_atom_site_refinement_flags_posn
_atom_site_refinement_flags_adp
_atom_site_refinement_flags_occupancy
_atom_site_disorder_assembly
_atom_site_disorder_group
Pb1 Pb 0.78473(11) 0.45294(2) 0.12733(3) 0.0185(2) Uani 1 1 d . . . . .
Br1 Br 1.2584(3) 0.56127(7) 0.09450(10) 0.0218(3) Uani 1 1 d . . . . .
Br2 Br 1.2705(3) 0.35089(7) 0.13205(10) 0.0223(3) Uani 1 1 d . . . . .
Br3 Br 0.8832(3) 0.46968(7) 0.33427(10) 0.0246(3) Uani 1 1 d . . . . .
Br4 Br 0.7413(4) 0.77609(8) 0.63851(10) 0.0336(4) Uani 1 1 d . . . . .
N1 N 0.478(3) 0.5984(6) 0.3941(10) 0.029(3) Uani 1 1 d . . . . .
H1N H 0.541029 0.559580 0.371942 0.035 Uiso 1 1 calc R U . . .
C1 C 0.203(3) 0.6995(8) 0.3693(10) 0.027(3) Uani 1 1 d . . . . .
H1C H 0.080623 0.728890 0.329289 0.032 Uiso 1 1 calc R U . . .
C2 C 0.279(3) 0.7171(7) 0.4625(10) 0.023(3) Uani 1 1 d . . . . .
H2 H 0.210725 0.759262 0.485836 0.028 Uiso 1 1 calc R U . . .
C3 C 0.533(4) 0.6891(7) 0.6246(10) 0.026(3) Uani 1 1 d . . . . .
H3A H 0.668824 0.653109 0.652196 0.031 Uiso 1 1 calc R U . . .
H3AB H 0.341772 0.689867 0.659383 0.031 Uiso 1 1 calc R U . . .
C4 C 0.305(4) 0.6393(8) 0.3351(11) 0.031(3) Uani 1 1 d . . . . .
H4 H 0.256037 0.626553 0.271136 0.037 Uiso 1 1 calc R U . . .
C5 C 0.453(3) 0.6742(7) 0.5227(10) 0.021(3) Uani 1 1 d . . . . .
C6 C 0.559(3) 0.6141(7) 0.4851(11) 0.025(3) Uani 1 1 d . . . . .
H6 H 0.686865 0.584488 0.523230 0.030 Uiso 1 1 calc R U . . .

loop_
_atom_site_aniso_label
_atom_site_aniso_U_11
_atom_site_aniso_U_22
_atom_site_aniso_U_33
_atom_site_aniso_U_23
_atom_site_aniso_U_13
_atom_site_aniso_U_12
Pb1 0.0176(3) 0.0199(3) 0.0180(3) 0.00063(18) 0.0007(2) -0.00080(18)
Br1 0.0265(7) 0.0189(6) 0.0199(7) -0.0025(5) 0.0010(5) -0.0031(5)
Br2 0.0234(7) 0.0185(7) 0.0249(7) -0.0013(5) -0.0002(5) -0.0003(5)
Br3 0.0302(7) 0.0234(7) 0.0200(7) -0.0012(5) -0.0007(5) 0.0056(5)
Br4 0.0469(9) 0.0300(8) 0.0229(8) -0.0061(6) -0.0057(7) -0.0007(7)
N1 0.028(7) 0.017(6) 0.043(8) -0.007(5) 0.003(6) 0.003(5)
C1 0.038(8) 0.026(8) 0.018(7) -0.004(5) 0.006(6) 0.004(6)
C2 0.032(7) 0.016(6) 0.021(7) -0.002(5) 0.004(6) 0.004(6)
C3 0.032(8) 0.026(7) 0.019(7) -0.001(6) -0.003(6) -0.002(6)
C4 0.039(9) 0.031(8) 0.022(8) -0.002(6) 0.001(7) 0.011(7)
C5 0.025(7) 0.016(6) 0.022(7) 0.002(5) 0.004(6) 0.008(5)
C6 0.026(7) 0.019(7) 0.032(8) -0.002(6) 0.005(6) 0.004(6)

loop_
_atom_type_symbol
_atom_type_description
_atom_type_scat_dispersion_real
_atom_type_scat_dispersion_imag
_atom_type_scat_source
C C 0.0033 0.0016 'International Tables Vol C Tables 4.2.6.8 and 6.1.1.4'
H H 0.0000 0.0000 'International Tables Vol C Tables 4.2.6.8 and 6.1.1.4'
Br Br -0.2901 2.4595 'International Tables Vol C Tables 4.2.6.8 and 6.1.1.4'
N N 0.0061 0.0033 'International Tables Vol C Tables 4.2.6.8 and 6.1.1.4'
Pb Pb -3.3944 10.1111 'International Tables Vol C Tables 4.2.6.8 and 6.1.1.4'

loop_
_geom_angle_atom_site_label_1
_geom_angle_atom_site_label_2
_geom_angle_atom_site_label_3
_geom_angle
_geom_angle_site_symmetry_1
_geom_angle_site_symmetry_3
_geom_angle_publ_flag
Br2 Pb1 Br3 89.81(4) . . ?
Br2 Pb1 Br2 94.02(4) . 1_455 ?
Br3 Pb1 Br2 96.53(4) . 1_455 ?
Br2 Pb1 Br1 89.86(4) . . ?
Br3 Pb1 Br1 90.92(4) . . ?
Br2 Pb1 Br1 171.61(4) 1_455 . ?
Br2 Pb1 Br1 87.57(4) . 3_765 ?
Br3 Pb1 Br1 174.91(4) . 3_765 ?
Br2 Pb1 Br1 88.01(4) 1_455 3_765 ?
Br1 Pb1 Br1 84.71(4) . 3_765 ?
Br2 Pb1 Br1 172.83(4) . 1_455 ?
Br3 Pb1 Br1 97.32(4) . 1_455 ?
Br2 Pb1 Br1 85.92(4) 1_455 1_455 ?
Br1 Pb1 Br1 89.31(4) . 1_455 ?
Br1 Pb1 Br1 85.26(4) 3_765 1_455 ?
Pb1 Br1 Pb1 95.28(4) . 3_765 ?
Pb1 Br1 Pb1 89.31(4) . 1_655 ?
Pb1 Br1 Pb1 94.74(4) 3_765 1_655 ?
Pb1 Br2 Pb1 94.02(4) . 1_655 ?
C6 N1 C4 123.4(13) . . ?
C6 N1 H1N 118.3 . . ?
C4 N1 H1N 118.3 . . ?
C4 C1 C2 119.6(14) . . ?
C4 C1 H1C 120.2 . . ?
C2 C1 H1C 120.2 . . ?
C1 C2 C5 121.0(13) . . ?
C1 C2 H2 119.5 . . ?
C5 C2 H2 119.5 . . ?
C5 C3 Br4 110.5(10) . . ?
C5 C3 H3A 109.5 . . ?
Br4 C3 H3A 109.5 . . ?
C5 C3 H3AB 109.5 . . ?
Br4 C3 H3AB 109.5 . . ?
H3A C3 H3AB 108.1 . . ?
N1 C4 C1 118.7(14) . . ?
N1 C4 H4 120.6 . . ?
C1 C4 H4 120.6 . . ?
C2 C5 C6 117.9(13) . . ?
C2 C5 C3 123.6(12) . . ?
C6 C5 C3 118.5(13) . . ?
N1 C6 C5 119.3(13) . . ?
N1 C6 H6 120.4 . . ?
C5 C6 H6 120.4 . . ?

loop_
_geom_bond_atom_site_label_1
_geom_bond_atom_site_label_2
_geom_bond_distance
_geom_bond_site_symmetry_2
_geom_bond_publ_flag
Pb1 Br2 2.9155(14) . ?
Pb1 Br3 2.9486(15) . ?
Pb1 Br2 3.0122(14) 1_455 ?
Pb1 Br1 3.0252(14) . ?
Pb1 Br1 3.1428(14) 3_765 ?
Pb1 Br1 3.1436(15) 1_455 ?
Br4 C3 1.948(14) . ?
N1 C6 1.35(2) . ?
N1 C4 1.354(19) . ?
N1 H1N 0.8800 . ?
C1 C4 1.37(2) . ?
C1 C2 1.382(19) . ?
C1 H1C 0.9500 . ?
C2 C5 1.391(19) . ?
C2 H2 0.9500 . ?
C3 C5 1.489(19) . ?
C3 H3A 0.9900 . ?
C3 H3AB 0.9900 . ?
C4 H4 0.9500 . ?
C5 C6 1.393(19) . ?
C6 H6 0.9500 . ?
